data_7217188
loop_
_publ_author_name
'Chen, Xuan-Rong'
'Sui, Yun-Xia'
'Zhai, Lu'
'Ning, Wei-Hua'
'Ren, Xiao-Ming'

_publ_section_title
;
 Influence of the molecular structures of dithiolate ligands on crystal
 packing modes and magnetic properties in salts
 (Bz-Et3N)[Ni(dmit)x(mnt)2&#x2212;x] (x = 0--2)
;
_journal_issue 37
_journal_name_full CrystEngComm
_journal_page_first 8717
_journal_paper_doi 10.1039/C4CE01168F
_journal_volume 16
_journal_year 2014
_chemical_formula_sum 'C21 H22 N5 Ni S4'
_chemical_formula_weight 531.41
_chemical_name_systematic
; 
 ? 
;
_space_group_IT_number 2
_symmetry_cell_setting triclinic
_symmetry_space_group_name_Hall '-P 1'
_symmetry_space_group_name_H-M 'P -1'
_atom_sites_solution_hydrogens geom
_atom_sites_solution_primary direct
_atom_sites_solution_secondary difmap
_audit_creation_method SHELXL-97
_cell_angle_alpha 103.541(4)
_cell_angle_beta 106.768(4)
_cell_angle_gamma 105.443(4)
_cell_formula_units_Z 4
_cell_length_a 11.9751(16)
_cell_length_b 13.956(2)
_cell_length_c 16.948(2)
_cell_measurement_temperature 293(2)
_cell_volume 2461.2(6)
_computing_cell_refinement 'Bruker SMART'
_computing_data_collection 'Bruker SMART'
_computing_data_reduction 'Bruker SAINT'
_computing_molecular_graphics 'Bruker SHELXTL'
_computing_publication_material 'Bruker SHELXTL'
_computing_structure_refinement 'SHELXL-97 (Sheldrick, 1997)'
_computing_structure_solution 'SHELXS-97 (Sheldrick, 1990)'
_diffrn_ambient_temperature 293(2)
_diffrn_measured_fraction_theta_full 0.976
_diffrn_measured_fraction_theta_max 0.976
_diffrn_measurement_device_type 'Smart CCD area detector'
_diffrn_measurement_method 'phi and omega scans'
_diffrn_radiation_monochromator graphite
_diffrn_radiation_source 'fine-focus sealed tube'
_diffrn_radiation_type MoK\a
_diffrn_radiation_wavelength 0.71073
_diffrn_reflns_av_R_equivalents 0.0863
_diffrn_reflns_av_sigmaI/netI 0.1235
_diffrn_reflns_limit_h_max 15
_diffrn_reflns_limit_h_min -15
_diffrn_reflns_limit_k_max 17
_diffrn_reflns_limit_k_min -18
_diffrn_reflns_limit_l_max 22
_diffrn_reflns_limit_l_min -20
_diffrn_reflns_number 34176
_diffrn_reflns_theta_full 27.55
_diffrn_reflns_theta_max 27.55
_diffrn_reflns_theta_min 1.33
_exptl_absorpt_coefficient_mu 1.146
_exptl_crystal_density_diffrn 1.434
_exptl_crystal_density_method 'not measured'
_exptl_crystal_F_000 2200
_refine_diff_density_max 2.369
_refine_diff_density_min -0.940
_refine_diff_density_rms 0.166
_refine_ls_extinction_method none
_refine_ls_goodness_of_fit_ref 0.991
_refine_ls_hydrogen_treatment mixed
_refine_ls_matrix_type full
_refine_ls_number_parameters 565
_refine_ls_number_reflns 11087
_refine_ls_number_restraints 0
_refine_ls_restrained_S_all 0.991
_refine_ls_R_factor_all 0.1988
_refine_ls_R_factor_gt 0.0999
_refine_ls_shift/su_max 0.000
_refine_ls_shift/su_mean 0.000
_refine_ls_structure_factor_coef Fsqd
_refine_ls_weighting_details 'calc w=1/[\s^2^(Fo^2^)+(0.1837P)^2^+0.0000P] where P=(Fo^2^+2Fc^2^)/3'
_refine_ls_weighting_scheme calc
_refine_ls_wR_factor_gt 0.2502
_refine_ls_wR_factor_ref 0.3107
_reflns_number_gt 5407
_reflns_number_total 11087
_reflns_threshold_expression >2sigma(I)
_cod_data_source_file c4ce01168f2.cif
_cod_data_source_block 1
_cod_depositor_comments 'Adding full bibliography for 7217188--7217190.cif.'
_cod_original_sg_symbol_H-M P-1
_cod_database_code 7217188

loop_
_symmetry_equiv_pos_as_xyz
'x, y, z'
'-x, -y, -z'

loop_
_atom_site_label
_atom_site_type_symbol
_atom_site_fract_x
_atom_site_fract_y
_atom_site_fract_z
_atom_site_U_iso_or_equiv
_atom_site_adp_type
_atom_site_occupancy
_atom_site_symmetry_multiplicity
_atom_site_calc_flag
_atom_site_refinement_flags
Ni1 Ni 0.58833(8) 0.65820(7) 0.03629(7) 0.0567(3) Uani 1 1 d .
Ni2 Ni 0.47374(7) 0.87367(6) 0.02875(5) 0.0380(3) Uani 1 1 d .
S1 S 0.41295(17) 0.58687(14) -0.07225(14) 0.0624(5) Uani 1 1 d .
S2 S 0.69134(17) 0.66504(17) -0.04783(14) 0.0691(6) Uani 1 1 d .
S3 S 0.48831(18) 0.65070(15) 0.12326(14) 0.0629(5) Uani 1 1 d .
S4 S 0.76569(17) 0.73283(16) 0.14304(14) 0.0673(6) Uani 1 1 d .
S5 S 0.29835(15) 0.79307(14) -0.07884(10) 0.0466(4) Uani 1 1 d .
S6 S 0.57602(15) 0.88288(13) -0.05607(10) 0.0441(4) Uani 1 1 d .
S7 S 0.36878(15) 0.86168(14) 0.11180(10) 0.0475(4) Uani 1 1 d .
S8 S 0.64908(15) 0.95048(13) 0.13793(10) 0.0425(4) Uani 1 1 d .
N1 N 0.2827(7) 0.4968(7) -0.3153(6) 0.106(3) Uani 1 1 d .
N2 N 0.6462(7) 0.5906(6) -0.2827(5) 0.085(2) Uani 1 1 d .
N3 N 0.5508(8) 0.7065(8) 0.3609(6) 0.116(3) Uani 1 1 d .
N4 N 0.9082(8) 0.8115(7) 0.3847(6) 0.098(2) Uani 1 1 d .
N5 N 0.1539(7) 0.7026(6) -0.3167(4) 0.086(2) Uani 1 1 d .
N6 N 0.5298(6) 0.8119(5) -0.2888(4) 0.0664(17) Uani 1 1 d .
N7 N 0.4033(6) 0.9295(5) 0.3409(4) 0.0670(17) Uani 1 1 d .
N8 N 0.7864(6) 1.0531(6) 0.3778(4) 0.081(2) Uani 1 1 d .
N9 N 0.2273(5) 0.6519(4) 0.4320(3) 0.0434(13) Uani 1 1 d .
N10 N 0.1192(5) 0.1002(4) 0.3193(3) 0.0487(13) Uani 1 1 d .
C1 C 0.3580(8) 0.5317(6) -0.2467(7) 0.074(2) Uani 1 1 d .
C2 C 0.4542(7) 0.5769(5) -0.1606(5) 0.0597(19) Uani 1 1 d .
C3 C 0.5771(7) 0.6093(5) -0.1505(5) 0.061(2) Uani 1 1 d .
C4 C 0.6155(7) 0.5989(6) -0.2244(6) 0.069(2) Uani 1 1 d .
C5 C 0.5736(8) 0.7047(7) 0.3009(7) 0.078(2) Uani 1 1 d .
C6 C 0.6070(7) 0.7013(5) 0.2251(5) 0.0589(19) Uani 1 1 d .
C7 C 0.7288(7) 0.7377(5) 0.2339(5) 0.0567(19) Uani 1 1 d .
C8 C 0.8268(9) 0.7778(7) 0.3163(7) 0.079(2) Uani 1 1 d .
C9 C 0.2368(7) 0.7380(6) -0.2521(4) 0.0560(18) Uani 1 1 d .
C10 C 0.3389(6) 0.7853(5) -0.1683(4) 0.0430(15) Uani 1 1 d .
C11 C 0.4608(6) 0.8225(5) -0.1591(4) 0.0408(15) Uani 1 1 d .
C12 C 0.4991(7) 0.8169(5) -0.2315(4) 0.0503(17) Uani 1 1 d .
C13 C 0.4403(6) 0.9258(5) 0.2864(4) 0.0510(17) Uani 1 1 d .
C14 C 0.4826(6) 0.9201(5) 0.2156(4) 0.0442(15) Uani 1 1 d .
C15 C 0.6057(6) 0.9592(5) 0.2268(4) 0.0406(15) Uani 1 1 d .
C16 C 0.7035(7) 1.0102(6) 0.3108(4) 0.0528(17) Uani 1 1 d .
C17 C 0.1945(7) 0.6007(6) 0.2188(4) 0.067(2) Uani 1 1 d .
H17 H 0.2804 0.6171 0.2429 0.080 Uiso 1 1 calc R
C18 C 0.1420(9) 0.6090(7) 0.1378(5) 0.083(3) Uani 1 1 d .
H18 H 0.1917 0.6298 0.1071 0.100 Uiso 1 1 calc R
C19 C 0.0148(9) 0.5859(7) 0.1030(5) 0.084(3) Uani 1 1 d .
H19 H -0.0210 0.5941 0.0497 0.101 Uiso 1 1 calc R
C20 C -0.0579(8) 0.5515(7) 0.1456(5) 0.082(3) Uani 1 1 d .
H20 H -0.1441 0.5328 0.1207 0.098 Uiso 1 1 calc R
C21 C -0.0043(7) 0.5444(6) 0.2251(5) 0.068(2) Uani 1 1 d .
H21 H -0.0549 0.5222 0.2547 0.082 Uiso 1 1 calc R
C22 C 0.1233(6) 0.5691(5) 0.2638(4) 0.0491(17) Uani 1 1 d .
C23 C 0.1805(7) 0.5550(5) 0.3493(4) 0.0580(19) Uani 1 1 d .
H23A H 0.2504 0.5330 0.3477 0.070 Uiso 1 1 calc R
H23B H 0.1192 0.4979 0.3545 0.070 Uiso 1 1 calc R
C24 C 0.0188(7) 0.6126(8) 0.4550(5) 0.090(3) Uani 1 1 d .
H24A H -0.0076 0.5433 0.4134 0.135 Uiso 1 1 calc R
H24B H -0.0508 0.6360 0.4477 0.135 Uiso 1 1 calc R
H24C H 0.0499 0.6104 0.5133 0.135 Uiso 1 1 calc R
C25 C 0.1211(7) 0.6882(6) 0.4404(5) 0.063(2) Uani 1 1 d .
H25A H 0.1561 0.7544 0.4887 0.076 Uiso 1 1 calc R
H25B H 0.0835 0.7023 0.3875 0.076 Uiso 1 1 calc R
C26 C 0.4011(8) 0.5988(7) 0.5161(5) 0.086(3) Uani 1 1 d .
H26A H 0.3844 0.5418 0.4647 0.128 Uiso 1 1 calc R
H26B H 0.4297 0.5797 0.5671 0.128 Uiso 1 1 calc R
H26C H 0.4644 0.6607 0.5198 0.128 Uiso 1 1 calc R
C27 C 0.2820(7) 0.6215(6) 0.5106(4) 0.064(2) Uani 1 1 d .
H27A H 0.2199 0.5592 0.5089 0.077 Uiso 1 1 calc R
H27B H 0.2997 0.6783 0.5633 0.077 Uiso 1 1 calc R
C28 C 0.3937(8) 0.8398(6) 0.5056(4) 0.077(2) Uani 1 1 d .
H28A H 0.3350 0.8675 0.5214 0.116 Uiso 1 1 calc R
H28B H 0.4514 0.8924 0.4944 0.116 Uiso 1 1 calc R
H28C H 0.4387 0.8210 0.5527 0.116 Uiso 1 1 calc R
C29 C 0.3234(7) 0.7413(6) 0.4227(4) 0.063(2) Uani 1 1 d .
H29A H 0.2811 0.7619 0.3751 0.075 Uiso 1 1 calc R
H29B H 0.3839 0.7148 0.4069 0.075 Uiso 1 1 calc R
C30 C 0.0397(6) 0.2450(6) 0.1919(5) 0.0608(19) Uani 1 1 d .
H30 H 0.0744 0.2964 0.2471 0.073 Uiso 1 1 calc R
C31 C 0.0343(7) 0.2758(6) 0.1201(5) 0.064(2) Uani 1 1 d .
H31 H 0.0659 0.3471 0.1270 0.077 Uiso 1 1 calc R
C32 C -0.0183(7) 0.2006(7) 0.0376(5) 0.070(2) Uani 1 1 d .
H32 H -0.0208 0.2206 -0.0114 0.084 Uiso 1 1 calc R
C33 C -0.0670(7) 0.0957(7) 0.0286(5) 0.072(2) Uani 1 1 d .
H33 H -0.1050 0.0449 -0.0270 0.086 Uiso 1 1 calc R
C34 C -0.0601(6) 0.0645(6) 0.1018(5) 0.0583(18) Uani 1 1 d .
H34 H -0.0927 -0.0067 0.0945 0.070 Uiso 1 1 calc R
C35 C -0.0054(6) 0.1385(6) 0.1846(4) 0.0505(17) Uani 1 1 d .
C36 C -0.0052(6) 0.1029(6) 0.2622(4) 0.0542(18) Uani 1 1 d .
H36A H -0.0677 0.0326 0.2408 0.065 Uiso 1 1 calc R
H36B H -0.0311 0.1493 0.2993 0.065 Uiso 1 1 calc R
C37 C 0.0985(9) -0.0793(6) 0.2223(6) 0.095(3) Uani 1 1 d .
H37A H 0.0998 -0.1102 0.2674 0.142 Uiso 1 1 calc R
H37B H 0.1354 -0.1112 0.1852 0.142 Uiso 1 1 calc R
H37C H 0.0137 -0.0909 0.1881 0.142 Uiso 1 1 calc R
C38 C 0.1718(6) 0.0376(5) 0.2633(4) 0.0555(18) Uani 1 1 d .
H38A H 0.1768 0.0663 0.2171 0.067 Uiso 1 1 calc R
H38B H 0.2562 0.0480 0.2993 0.067 Uiso 1 1 calc R
C39 C 0.2041(8) 0.0422(7) 0.4488(5) 0.086(3) Uani 1 1 d .
H39A H 0.2412 0.0026 0.4171 0.129 Uiso 1 1 calc R
H39B H 0.1776 0.0069 0.4862 0.129 Uiso 1 1 calc R
H39C H 0.2643 0.1116 0.4837 0.129 Uiso 1 1 calc R
C40 C 0.0921(7) 0.0509(6) 0.3847(5) 0.068(2) Uani 1 1 d .
H40A H 0.0294 -0.0193 0.3532 0.082 Uiso 1 1 calc R
H40B H 0.0565 0.0921 0.4177 0.082 Uiso 1 1 calc R
C41 C 0.1902(9) 0.2872(7) 0.4305(5) 0.095(3) Uani 1 1 d .
H41A H 0.1157 0.2982 0.4010 0.143 Uiso 1 1 calc R
H41B H 0.2592 0.3533 0.4569 0.143 Uiso 1 1 calc R
H41C H 0.1788 0.2582 0.4749 0.143 Uiso 1 1 calc R
C42 C 0.2169(7) 0.2109(6) 0.3649(4) 0.0614(19) Uani 1 1 d .
H42A H 0.2958 0.2051 0.3950 0.074 Uiso 1 1 calc R
H42B H 0.2276 0.2413 0.3205 0.074 Uiso 1 1 calc R

loop_
_atom_site_aniso_label
_atom_site_aniso_U_11
_atom_site_aniso_U_22
_atom_site_aniso_U_33
_atom_site_aniso_U_23
_atom_site_aniso_U_13
_atom_site_aniso_U_12
Ni1 0.0402(5) 0.0467(6) 0.0893(7) 0.0264(5) 0.0291(5) 0.0163(4)
Ni2 0.0397(5) 0.0413(5) 0.0318(4) 0.0107(3) 0.0141(3) 0.0134(4)
S1 0.0395(10) 0.0502(11) 0.0994(15) 0.0268(10) 0.0272(10) 0.0164(9)
S2 0.0404(10) 0.0787(14) 0.0839(14) 0.0257(11) 0.0256(10) 0.0139(10)
S3 0.0465(11) 0.0517(11) 0.1018(16) 0.0294(11) 0.0370(11) 0.0215(9)
S4 0.0415(10) 0.0714(13) 0.0914(15) 0.0319(11) 0.0301(10) 0.0141(10)
S5 0.0373(9) 0.0597(11) 0.0365(9) 0.0103(8) 0.0134(7) 0.0133(8)
S6 0.0404(9) 0.0505(10) 0.0367(8) 0.0107(7) 0.0154(7) 0.0118(8)
S7 0.0402(9) 0.0607(11) 0.0368(9) 0.0145(8) 0.0147(7) 0.0124(8)
S8 0.0399(9) 0.0511(10) 0.0357(8) 0.0121(7) 0.0153(7) 0.0160(8)
N1 0.062(5) 0.099(6) 0.108(6) 0.011(5) -0.005(5) 0.016(5)
N2 0.082(5) 0.093(5) 0.086(5) 0.026(4) 0.037(4) 0.039(4)
N3 0.096(7) 0.161(9) 0.118(7) 0.051(6) 0.072(6) 0.048(6)
N4 0.074(5) 0.102(6) 0.107(6) 0.041(5) 0.029(5) 0.015(5)
N5 0.067(5) 0.115(6) 0.050(4) 0.003(4) 0.002(4) 0.038(4)
N6 0.071(4) 0.084(5) 0.041(3) 0.017(3) 0.029(3) 0.019(4)
N7 0.075(4) 0.085(5) 0.048(4) 0.023(3) 0.036(3) 0.024(4)
N8 0.058(4) 0.128(6) 0.039(3) 0.020(4) 0.009(3) 0.020(4)
N9 0.042(3) 0.053(3) 0.035(3) 0.011(2) 0.016(2) 0.017(3)
N10 0.033(3) 0.059(4) 0.055(3) 0.021(3) 0.019(3) 0.014(3)
C1 0.054(5) 0.051(5) 0.113(7) 0.018(5) 0.028(5) 0.024(4)
C2 0.039(4) 0.042(4) 0.081(5) 0.012(4) 0.009(4) 0.010(3)
C3 0.057(5) 0.046(4) 0.091(6) 0.025(4) 0.033(4) 0.025(4)
C4 0.047(5) 0.065(5) 0.090(6) 0.022(5) 0.021(5) 0.021(4)
C5 0.061(5) 0.075(6) 0.110(8) 0.036(5) 0.040(5) 0.030(5)
C6 0.059(5) 0.048(4) 0.085(5) 0.027(4) 0.038(4) 0.026(4)
C7 0.040(4) 0.045(4) 0.086(5) 0.027(4) 0.024(4) 0.013(3)
C8 0.066(6) 0.076(6) 0.109(8) 0.049(6) 0.042(6) 0.022(5)
C9 0.055(5) 0.071(5) 0.042(4) 0.012(4) 0.018(4) 0.029(4)
C10 0.051(4) 0.047(4) 0.034(3) 0.010(3) 0.015(3) 0.026(3)
C11 0.053(4) 0.044(4) 0.030(3) 0.011(3) 0.019(3) 0.022(3)
C12 0.059(5) 0.054(4) 0.039(4) 0.016(3) 0.018(3) 0.023(4)
C13 0.053(4) 0.060(4) 0.045(4) 0.024(3) 0.020(3) 0.020(4)
C14 0.051(4) 0.047(4) 0.038(3) 0.019(3) 0.016(3) 0.020(3)
C15 0.041(4) 0.040(4) 0.040(3) 0.013(3) 0.014(3) 0.015(3)
C16 0.051(4) 0.066(5) 0.047(4) 0.018(4) 0.023(4) 0.024(4)
C17 0.040(4) 0.094(6) 0.043(4) 0.006(4) 0.012(3) 0.007(4)
C18 0.086(7) 0.098(7) 0.049(5) 0.020(4) 0.028(5) 0.011(5)
C19 0.092(7) 0.078(6) 0.052(5) 0.015(4) -0.005(5) 0.026(5)
C20 0.051(5) 0.109(7) 0.062(5) 0.016(5) 0.005(4) 0.022(5)
C21 0.044(4) 0.085(6) 0.056(5) 0.008(4) 0.013(4) 0.011(4)
C22 0.043(4) 0.056(4) 0.037(4) 0.001(3) 0.010(3) 0.020(3)
C23 0.068(5) 0.055(4) 0.048(4) 0.007(3) 0.021(4) 0.028(4)
C24 0.055(5) 0.149(9) 0.052(5) 0.020(5) 0.025(4) 0.022(6)
C25 0.062(5) 0.083(5) 0.055(4) 0.018(4) 0.026(4) 0.041(4)
C26 0.085(6) 0.099(7) 0.069(5) 0.026(5) 0.010(5) 0.050(5)
C27 0.072(5) 0.072(5) 0.044(4) 0.022(4) 0.011(4) 0.028(4)
C28 0.087(6) 0.071(5) 0.043(4) 0.008(4) 0.013(4) 0.004(5)
C29 0.064(5) 0.066(5) 0.043(4) 0.014(4) 0.020(4) 0.004(4)
C30 0.054(5) 0.062(5) 0.057(5) 0.015(4) 0.015(4) 0.020(4)
C31 0.058(5) 0.077(5) 0.055(5) 0.028(4) 0.015(4) 0.021(4)
C32 0.062(5) 0.093(6) 0.069(5) 0.036(5) 0.032(4) 0.034(5)
C33 0.062(5) 0.095(7) 0.051(5) 0.010(5) 0.015(4) 0.037(5)
C34 0.049(4) 0.060(5) 0.061(5) 0.013(4) 0.017(4) 0.022(4)
C35 0.032(3) 0.068(5) 0.053(4) 0.018(4) 0.016(3) 0.023(3)
C36 0.034(4) 0.071(5) 0.064(4) 0.024(4) 0.023(3) 0.020(3)
C37 0.093(7) 0.076(6) 0.099(7) 0.009(5) 0.023(5) 0.037(5)
C38 0.041(4) 0.067(5) 0.053(4) 0.011(4) 0.016(3) 0.020(4)
C39 0.093(7) 0.117(7) 0.070(5) 0.055(5) 0.034(5) 0.047(6)
C40 0.060(5) 0.090(6) 0.065(5) 0.041(4) 0.028(4) 0.023(4)
C41 0.113(8) 0.088(7) 0.079(6) 0.012(5) 0.034(6) 0.044(6)
C42 0.054(4) 0.065(5) 0.055(4) 0.014(4) 0.017(4) 0.015(4)

loop_
_atom_type_symbol
_atom_type_description
_atom_type_scat_dispersion_real
_atom_type_scat_dispersion_imag
_atom_type_scat_source
C C 0.0033 0.0016 'International Tables Vol C Tables 4.2.6.8 and 6.1.1.4'
H H 0.0000 0.0000 'International Tables Vol C Tables 4.2.6.8 and 6.1.1.4'
N N 0.0061 0.0033 'International Tables Vol C Tables 4.2.6.8 and 6.1.1.4'
Ni Ni 0.3393 1.1124 'International Tables Vol C Tables 4.2.6.8 and 6.1.1.4'
S S 0.1246 0.1234 'International Tables Vol C Tables 4.2.6.8 and 6.1.1.4'

loop_
_geom_angle_atom_site_label_1
_geom_angle_atom_site_label_2
_geom_angle_atom_site_label_3
_geom_angle
S2 Ni1 S1 92.29(8)
S2 Ni1 S4 86.49(8)
S1 Ni1 S4 178.29(8)
S2 Ni1 S3 178.57(8)
S1 Ni1 S3 88.91(8)
S4 Ni1 S3 92.33(8)
S5 Ni2 S6 92.59(6)
S5 Ni2 S7 86.47(7)
S6 Ni2 S7 178.91(7)
S5 Ni2 S8 178.29(7)
S6 Ni2 S8 88.14(6)
S7 Ni2 S8 92.78(6)
C2 S1 Ni1 103.6(2)
C3 S2 Ni1 103.3(3)
C6 S3 Ni1 102.8(3)
C7 S4 Ni1 104.0(3)
C10 S5 Ni2 103.3(2)
C11 S6 Ni2 103.3(2)
C14 S7 Ni2 103.2(2)
C15 S8 Ni2 103.2(2)
C27 N9 C25 109.6(5)
C27 N9 C29 112.6(5)
C25 N9 C29 108.0(5)
C27 N9 C23 108.1(5)
C25 N9 C23 110.9(5)
C29 N9 C23 107.6(5)
C40 N10 C38 111.4(5)
C40 N10 C42 110.9(5)
C38 N10 C42 106.4(5)
C40 N10 C36 106.7(5)
C38 N10 C36 110.7(5)
C42 N10 C36 110.8(5)
N1 C1 C2 179.1(11)
C3 C2 C1 120.2(8)
C3 C2 S1 120.6(6)
C1 C2 S1 119.1(6)
C2 C3 C4 122.1(7)
C2 C3 S2 120.1(6)
C4 C3 S2 117.9(6)
N2 C4 C3 179.8(9)
N3 C5 C6 177.9(10)
C7 C6 C5 120.8(7)
C7 C6 S3 120.9(6)
C5 C6 S3 118.3(6)
C6 C7 C8 121.7(7)
C6 C7 S4 119.9(6)
C8 C7 S4 118.4(6)
N4 C8 C7 179.7(10)
N5 C9 C10 177.4(7)
C11 C10 C9 123.2(6)
C11 C10 S5 120.9(5)
C9 C10 S5 115.9(5)
C10 C11 C12 123.0(6)
C10 C11 S6 119.8(4)
C12 C11 S6 117.2(5)
N6 C12 C11 179.5(8)
N7 C13 C14 178.0(7)
C15 C14 C13 123.4(6)
C15 C14 S7 120.3(5)
C13 C14 S7 116.3(5)
C14 C15 C16 122.8(6)
C14 C15 S8 120.6(5)
C16 C15 S8 116.6(5)
N8 C16 C15 177.5(8)
C22 C17 C18 121.3(7)
C22 C17 H17 119.4
C18 C17 H17 119.4
C19 C18 C17 119.0(8)
C19 C18 H18 120.5
C17 C18 H18 120.5
C20 C19 C18 120.6(8)
C20 C19 H19 119.7
C18 C19 H19 119.7
C19 C20 C21 119.3(8)
C19 C20 H20 120.3
C21 C20 H20 120.3
C20 C21 C22 122.4(7)
C20 C21 H21 118.8
C22 C21 H21 118.8
C17 C22 C21 117.4(6)
C17 C22 C23 120.6(6)
C21 C22 C23 121.8(7)
C22 C23 N9 116.5(5)
C22 C23 H23A 108.2
N9 C23 H23A 108.2
C22 C23 H23B 108.2
N9 C23 H23B 108.2
H23A C23 H23B 107.3
C25 C24 H24A 109.5
C25 C24 H24B 109.5
H24A C24 H24B 109.5
C25 C24 H24C 109.5
H24A C24 H24C 109.5
H24B C24 H24C 109.5
C24 C25 N9 116.2(6)
C24 C25 H25A 108.2
N9 C25 H25A 108.2
C24 C25 H25B 108.2
N9 C25 H25B 108.2
H25A C25 H25B 107.4
C27 C26 H26A 109.5
C27 C26 H26B 109.5
H26A C26 H26B 109.5
C27 C26 H26C 109.5
H26A C26 H26C 109.5
H26B C26 H26C 109.5
N9 C27 C26 114.3(6)
N9 C27 H27A 108.7
C26 C27 H27A 108.7
N9 C27 H27B 108.7
C26 C27 H27B 108.7
H27A C27 H27B 107.6
C29 C28 H28A 109.5
C29 C28 H28B 109.5
H28A C28 H28B 109.5
C29 C28 H28C 109.5
H28A C28 H28C 109.5
H28B C28 H28C 109.5
N9 C29 C28 114.4(5)
N9 C29 H29A 108.6
C28 C29 H29A 108.6
N9 C29 H29B 108.6
C28 C29 H29B 108.6
H29A C29 H29B 107.6
C31 C30 C35 122.1(7)
C31 C30 H30 119.0
C35 C30 H30 119.0
C30 C31 C32 119.7(8)
C30 C31 H31 120.1
C32 C31 H31 120.1
C33 C32 C31 119.2(7)
C33 C32 H32 120.4
C31 C32 H32 120.4
C32 C33 C34 120.9(7)
C32 C33 H33 119.6
C34 C33 H33 119.6
C35 C34 C33 120.5(7)
C35 C34 H34 119.8
C33 C34 H34 119.8
C34 C35 C30 117.6(7)
C34 C35 C36 119.3(7)
C30 C35 C36 123.0(6)
C35 C36 N10 116.8(5)
C35 C36 H36A 108.1
N10 C36 H36A 108.1
C35 C36 H36B 108.1
N10 C36 H36B 108.1
H36A C36 H36B 107.3
C38 C37 H37A 109.5
C38 C37 H37B 109.5
H37A C37 H37B 109.5
C38 C37 H37C 109.5
H37A C37 H37C 109.5
H37B C37 H37C 109.5
C37 C38 N10 115.5(6)
C37 C38 H38A 108.4
N10 C38 H38A 108.4
C37 C38 H38B 108.4
N10 C38 H38B 108.4
H38A C38 H38B 107.5
C40 C39 H39A 109.5
C40 C39 H39B 109.5
H39A C39 H39B 109.5
C40 C39 H39C 109.5
H39A C39 H39C 109.5
H39B C39 H39C 109.5
N10 C40 C39 115.1(6)
N10 C40 H40A 108.5
C39 C40 H40A 108.5
N10 C40 H40B 108.5
C39 C40 H40B 108.5
H40A C40 H40B 107.5
C42 C41 H41A 109.5
C42 C41 H41B 109.5
H41A C41 H41B 109.5
C42 C41 H41C 109.5
H41A C41 H41C 109.5
H41B C41 H41C 109.5
C41 C42 N10 116.6(6)
C41 C42 H42A 108.2
N10 C42 H42A 108.2
C41 C42 H42B 108.2
N10 C42 H42B 108.2
H42A C42 H42B 107.3

loop_
_geom_bond_atom_site_label_1
_geom_bond_atom_site_label_2
_geom_bond_distance
Ni1 S2 2.140(2)
Ni1 S1 2.141(2)
Ni1 S4 2.143(2)
Ni1 S3 2.154(2)
Ni2 S5 2.1385(17)
Ni2 S6 2.1451(17)
Ni2 S7 2.1467(17)
Ni2 S8 2.1477(17)
S1 C2 1.694(8)
S2 C3 1.712(8)
S3 C6 1.725(8)
S4 C7 1.712(8)
S5 C10 1.709(6)
S6 C11 1.722(6)
S7 C14 1.723(6)
S8 C15 1.718(6)
N1 C1 1.140(10)
N2 C4 1.142(10)
N3 C5 1.124(11)
N4 C8 1.167(11)
N5 C9 1.134(8)
N6 C12 1.128(8)
N7 C13 1.129(8)
N8 C16 1.162(8)
N9 C27 1.515(7)
N9 C25 1.519(8)
N9 C29 1.529(8)
N9 C23 1.538(8)
N10 C40 1.503(8)
N10 C38 1.519(8)
N10 C42 1.520(8)
N10 C36 1.540(7)
C1 C2 1.437(11)
C2 C3 1.365(10)
C3 C4 1.444(12)
C5 C6 1.445(11)
C6 C7 1.361(10)
C7 C8 1.407(12)
C9 C10 1.441(9)
C10 C11 1.361(9)
C11 C12 1.422(9)
C13 C14 1.426(9)
C14 C15 1.367(9)
C15 C16 1.422(9)
C17 C22 1.356(9)
C17 C18 1.381(10)
C17 H17 0.9300
C18 C19 1.379(12)
C18 H18 0.9300
C19 C20 1.346(11)
C19 H19 0.9300
C20 C21 1.354(10)
C20 H20 0.9300
C21 C22 1.385(9)
C21 H21 0.9300
C22 C23 1.496(9)
C23 H23A 0.9700
C23 H23B 0.9700
C24 C25 1.511(10)
C24 H24A 0.9600
C24 H24B 0.9600
C24 H24C 0.9600
C25 H25A 0.9700
C25 H25B 0.9700
C26 C27 1.524(10)
C26 H26A 0.9600
C26 H26B 0.9600
C26 H26C 0.9600
C27 H27A 0.9700
C27 H27B 0.9700
C28 C29 1.539(9)
C28 H28A 0.9600
C28 H28B 0.9600
C28 H28C 0.9600
C29 H29A 0.9700
C29 H29B 0.9700
C30 C31 1.372(9)
C30 C35 1.401(9)
C30 H30 0.9300
C31 C32 1.381(10)
C31 H31 0.9300
C32 C33 1.378(11)
C32 H32 0.9300
C33 C34 1.395(10)
C33 H33 0.9300
C34 C35 1.377(9)
C34 H34 0.9300
C35 C36 1.511(9)
C36 H36A 0.9700
C36 H36B 0.9700
C37 C38 1.506(10)
C37 H37A 0.9600
C37 H37B 0.9600
C37 H37C 0.9600
C38 H38A 0.9700
C38 H38B 0.9700
C39 C40 1.517(10)
C39 H39A 0.9600
C39 H39B 0.9600
C39 H39C 0.9600
C40 H40A 0.9700
C40 H40B 0.9700
C41 C42 1.517(9)
C41 H41A 0.9600
C41 H41B 0.9600
C41 H41C 0.9600
C42 H42A 0.9700
C42 H42B 0.9700

loop_
_geom_torsion_atom_site_label_1
_geom_torsion_atom_site_label_2
_geom_torsion_atom_site_label_3
_geom_torsion_atom_site_label_4
_geom_torsion
S2 Ni1 S1 C2 -0.1(2)
S4 Ni1 S1 C2 44(3)
S3 Ni1 S1 C2 -179.3(2)
S1 Ni1 S2 C3 -0.8(2)
S4 Ni1 S2 C3 -179.6(2)
S3 Ni1 S2 C3 146(4)
S2 Ni1 S3 C6 31(4)
S1 Ni1 S3 C6 178.1(2)
S4 Ni1 S3 C6 -3.1(2)
S2 Ni1 S4 C7 -176.2(2)
S1 Ni1 S4 C7 139(3)
S3 Ni1 S4 C7 3.0(2)
S6 Ni2 S5 C10 -1.4(2)
S7 Ni2 S5 C10 179.2(2)
S8 Ni2 S5 C10 -117(2)
S5 Ni2 S6 C11 0.4(2)
S7 Ni2 S6 C11 31(4)
S8 Ni2 S6 C11 178.8(2)
S5 Ni2 S7 C14 178.9(2)
S6 Ni2 S7 C14 148(4)
S8 Ni2 S7 C14 0.5(2)
S5 Ni2 S8 C15 -65(2)
S6 Ni2 S8 C15 -180.0(2)
S7 Ni2 S8 C15 -0.6(2)
N1 C1 C2 C3 -35(64)
N1 C1 C2 S1 147(64)
Ni1 S1 C2 C3 1.5(6)
Ni1 S1 C2 C1 -179.9(5)
C1 C2 C3 C4 -0.6(11)
S1 C2 C3 C4 178.0(5)
C1 C2 C3 S2 178.9(5)
S1 C2 C3 S2 -2.5(8)
Ni1 S2 C3 C2 2.0(6)
Ni1 S2 C3 C4 -178.5(5)
C2 C3 C4 N2 -145(100)
S2 C3 C4 N2 36(100)
N3 C5 C6 C7 -37(30)
N3 C5 C6 S3 143(29)
Ni1 S3 C6 C7 2.7(6)
Ni1 S3 C6 C5 -177.7(5)
C5 C6 C7 C8 1.3(11)
S3 C6 C7 C8 -179.0(6)
C5 C6 C7 S4 -180.0(5)
S3 C6 C7 S4 -0.3(8)
Ni1 S4 C7 C6 -2.2(6)
Ni1 S4 C7 C8 176.5(5)
C6 C7 C8 N4 -87(100)
S4 C7 C8 N4 94(100)
N5 C9 C10 C11 -143(20)
N5 C9 C10 S5 36(21)
Ni2 S5 C10 C11 2.5(6)
Ni2 S5 C10 C9 -177.2(4)
C9 C10 C11 C12 -0.9(10)
S5 C10 C11 C12 179.4(5)
C9 C10 C11 S6 177.2(5)
S5 C10 C11 S6 -2.5(8)
Ni2 S6 C11 C10 1.1(5)
Ni2 S6 C11 C12 179.3(4)
C10 C11 C12 N6 -110(100)
S6 C11 C12 N6 72(100)
N7 C13 C14 C15 168(21)
N7 C13 C14 S7 -11(22)
Ni2 S7 C14 C15 -0.3(6)
Ni2 S7 C14 C13 178.8(4)
C13 C14 C15 C16 -0.4(10)
S7 C14 C15 C16 178.6(5)
C13 C14 C15 S8 -179.2(5)
S7 C14 C15 S8 -0.2(8)
Ni2 S8 C15 C14 0.6(6)
Ni2 S8 C15 C16 -178.3(4)
C14 C15 C16 N8 -168(18)
S8 C15 C16 N8 11(18)
C22 C17 C18 C19 0.9(12)
C17 C18 C19 C20 -2.8(13)
C18 C19 C20 C21 3.1(14)
C19 C20 C21 C22 -1.5(13)
C18 C17 C22 C21 0.6(11)
C18 C17 C22 C23 176.7(7)
C20 C21 C22 C17 -0.3(12)
C20 C21 C22 C23 -176.4(7)
C17 C22 C23 N9 90.7(8)
C21 C22 C23 N9 -93.3(8)
C27 N9 C23 C22 -179.7(6)
C25 N9 C23 C22 60.1(8)
C29 N9 C23 C22 -57.8(7)
C27 N9 C25 C24 -53.9(7)
C29 N9 C25 C24 -176.9(6)
C23 N9 C25 C24 65.4(7)
C25 N9 C27 C26 -171.7(6)
C29 N9 C27 C26 -51.5(8)
C23 N9 C27 C26 67.3(8)
C27 N9 C29 C28 -52.7(8)
C25 N9 C29 C28 68.5(7)
C23 N9 C29 C28 -171.7(6)
C35 C30 C31 C32 0.8(11)
C30 C31 C32 C33 1.4(11)
C31 C32 C33 C34 -2.1(11)
C32 C33 C34 C35 0.7(11)
C33 C34 C35 C30 1.5(10)
C33 C34 C35 C36 176.9(6)
C31 C30 C35 C34 -2.2(10)
C31 C30 C35 C36 -177.5(6)
C34 C35 C36 N10 104.6(7)
C30 C35 C36 N10 -80.2(8)
C40 N10 C36 C35 -173.5(6)
C38 N10 C36 C35 -52.2(8)
C42 N10 C36 C35 65.6(7)
C40 N10 C38 C37 50.3(8)
C42 N10 C38 C37 171.3(6)
C36 N10 C38 C37 -68.3(8)
C38 N10 C40 C39 59.9(8)
C42 N10 C40 C39 -58.4(8)
C36 N10 C40 C39 -179.2(6)
C40 N10 C42 C41 -54.4(8)
C38 N10 C42 C41 -175.6(6)
C36 N10 C42 C41 63.9(8)
